data_7208313
loop_
_publ_author_name
'Yang, Zaiwen'
'Huang, Xiaojuan'
'Zhao, Qilong'
'Li, Shaoguang'
'Wu, Biao'

_publ_section_title
;
 Hydrogen-bonded 1D nanotubes and 2D layers of group 12 metal complexes
 with a pyridylurea ligand
;
_journal_issue 17
_journal_name_full CrystEngComm
_journal_page_first 5446
_journal_paper_doi 10.1039/c2ce25453k
_journal_volume 14
_journal_year 2012
_chemical_formula_sum 'C16 H13 Hg I2 N3 O'
_chemical_formula_weight 717.68
_chemical_name_systematic
;
?
;
_space_group_IT_number 14
_symmetry_cell_setting monoclinic
_symmetry_space_group_name_Hall '-P 2ybc'
_symmetry_space_group_name_H-M 'P 1 21/c 1'
_atom_sites_solution_hydrogens geom
_atom_sites_solution_primary direct
_atom_sites_solution_secondary difmap
_audit_creation_method SHELXL-97
_cell_angle_alpha 90.00
_cell_angle_beta 113.6430(10)
_cell_angle_gamma 90.00
_cell_formula_units_Z 4
_cell_length_a 7.6281(8)
_cell_length_b 28.162(3)
_cell_length_c 9.1674(9)
_cell_measurement_temperature 293(2)
_cell_volume 1804.1(3)
_computing_cell_refinement 'Bruker SMART'
_computing_data_collection 'Bruker SMART APEX II'
_computing_data_reduction 'Bruker SAINT'
_computing_structure_refinement 'SHELXL-97 (Sheldrick, 2008)'
_computing_structure_solution 'SHELXS-97 (Sheldrick, 2008)'
_diffrn_ambient_temperature 293(2)
_diffrn_measured_fraction_theta_full 0.991
_diffrn_measured_fraction_theta_max 0.991
_diffrn_measurement_device_type 'Bruker APEX II area detector'
_diffrn_measurement_method '\w scans'
_diffrn_radiation_monochromator graphite
_diffrn_radiation_source 'fine-focus sealed tube'
_diffrn_radiation_type MoK\a
_diffrn_radiation_wavelength 0.71073
_diffrn_reflns_av_R_equivalents 0.0389
_diffrn_reflns_av_sigmaI/netI 0.0326
_diffrn_reflns_limit_h_max 9
_diffrn_reflns_limit_h_min -6
_diffrn_reflns_limit_k_max 34
_diffrn_reflns_limit_k_min -34
_diffrn_reflns_limit_l_max 11
_diffrn_reflns_limit_l_min -11
_diffrn_reflns_number 12895
_diffrn_reflns_theta_full 26.00
_diffrn_reflns_theta_max 26.00
_diffrn_reflns_theta_min 2.53
_exptl_absorpt_coefficient_mu 11.960
_exptl_absorpt_correction_T_max 0.3809
_exptl_absorpt_correction_T_min 0.0867
_exptl_absorpt_correction_type multi-scan
_exptl_absorpt_process_details SADABS
_exptl_crystal_colour colourless
_exptl_crystal_density_diffrn 2.642
_exptl_crystal_density_method 'not measured'
_exptl_crystal_description plate
_exptl_crystal_F_000 1296
_exptl_crystal_size_max 0.40
_exptl_crystal_size_mid 0.30
_exptl_crystal_size_min 0.10
_refine_diff_density_max 1.346
_refine_diff_density_min -1.172
_refine_diff_density_rms 0.129
_refine_ls_extinction_coef 0.00270(13)
_refine_ls_extinction_expression Fc^*^=kFc[1+0.001xFc^2^\l^3^/sin(2\q)]^-1/4^
_refine_ls_extinction_method SHELXL
_refine_ls_goodness_of_fit_ref 1.069
_refine_ls_hydrogen_treatment constr
_refine_ls_matrix_type full
_refine_ls_number_parameters 209
_refine_ls_number_reflns 3529
_refine_ls_number_restraints 0
_refine_ls_restrained_S_all 1.069
_refine_ls_R_factor_all 0.0354
_refine_ls_R_factor_gt 0.0309
_refine_ls_shift/su_max 0.001
_refine_ls_shift/su_mean 0.000
_refine_ls_structure_factor_coef Fsqd
_refine_ls_weighting_details 'calc w=1/[\s^2^(Fo^2^)+(0.0261P)^2^+5.2537P] where P=(Fo^2^+2Fc^2^)/3'
_refine_ls_weighting_scheme calc
_refine_ls_wR_factor_gt 0.0715
_refine_ls_wR_factor_ref 0.0735
_reflns_number_gt 3162
_reflns_number_total 3529
_reflns_threshold_expression >2sigma(I)
_cod_data_source_file c2ce25453k.txt
_cod_data_source_block HgI2
_cod_depositor_comments
;
The following automatic conversions were performed:

'_symmetry_cell_setting' value 'Monoclinic' changed to 'monoclinic'
according to /home/saulius/struct/CIF-dictionaries/cif_core.dic
dictionary named 'cif_core.dic' version 2.4.1 from
2010-06-29.

'_exptl_absorpt_correction_type' value 'Multi-scan'
changed to 'multi-scan' according to
/home/saulius/struct/CIF-dictionaries/cif_core.dic dictionary named
'cif_core.dic' version 2.4.1 from 2010-06-29.

Automatic conversion script
Id: cif_fix_values 1891 2012-01-12 08:04:46Z andrius 
;
_cod_original_sg_symbol_H-M P2(1)/c
_cod_database_code 7208313

loop_
_symmetry_equiv_pos_as_xyz
'x, y, z'
'-x, y+1/2, -z+1/2'
'-x, -y, -z'
'x, -y-1/2, z-1/2'

loop_
_atom_site_label
_atom_site_type_symbol
_atom_site_fract_x
_atom_site_fract_y
_atom_site_fract_z
_atom_site_U_iso_or_equiv
_atom_site_adp_type
_atom_site_occupancy
_atom_site_symmetry_multiplicity
_atom_site_calc_flag
_atom_site_refinement_flags
Hg Hg 1.13846(4) 0.120157(7) 1.29195(3) 0.04184(10) Uani 1 1 d .
I1 I 1.18412(7) 0.031735(14) 1.38432(6) 0.05672(15) Uani 1 1 d .
I2 I 1.21344(7) 0.209579(15) 1.36457(7) 0.06437(16) Uani 1 1 d .
N1 N 0.9250(7) 0.12221(14) 1.0204(5) 0.0317(10) Uani 1 1 d .
N2 N 0.7168(7) 0.21061(14) 0.7039(4) 0.0310(10) Uani 1 1 d .
H2B H 0.7106 0.2107 0.6081 0.037 Uiso 1 1 calc R
N3 N 0.6473(6) 0.28927(14) 0.6618(4) 0.0281(9) Uani 1 1 d .
H3B H 0.6334 0.2827 0.5662 0.034 Uiso 1 1 calc R
O O 0.7041(6) 0.25623(12) 0.9046(4) 0.0348(9) Uani 1 1 d .
C1 C 0.8885(7) 0.16346(17) 0.9427(5) 0.0277(10) Uani 1 1 d .
H1A H 0.9544 0.1905 0.9941 0.033 Uiso 1 1 calc R
C2 C 0.7537(7) 0.16704(16) 0.7860(5) 0.0252(10) Uani 1 1 d .
C3 C 0.6572(9) 0.12641(18) 0.7113(6) 0.0355(12) Uani 1 1 d .
H3A H 0.5655 0.1280 0.6074 0.043 Uiso 1 1 calc R
C4 C 0.6973(9) 0.08368(19) 0.7912(7) 0.0381(13) Uani 1 1 d .
H4A H 0.6358 0.0559 0.7418 0.046 Uiso 1 1 calc R
C5 C 0.8319(9) 0.08322(18) 0.9474(6) 0.0363(12) Uani 1 1 d .
H5A H 0.8581 0.0547 1.0031 0.044 Uiso 1 1 calc R
C6 C 0.6903(7) 0.25266(16) 0.7663(5) 0.0243(10) Uani 1 1 d .
C7 C 0.6231(7) 0.33711(16) 0.6946(5) 0.0253(10) Uani 1 1 d .
C8 C 0.7304(8) 0.35760(18) 0.8379(6) 0.0334(12) Uani 1 1 d .
H8A H 0.8174 0.3394 0.9194 0.040 Uiso 1 1 calc R
C9 C 0.7094(10) 0.4064(2) 0.8624(7) 0.0449(15) Uani 1 1 d .
H9A H 0.7820 0.4200 0.9607 0.054 Uiso 1 1 calc R
C10 C 0.5857(11) 0.4335(2) 0.7455(9) 0.0511(17) Uani 1 1 d .
H10A H 0.5760 0.4657 0.7636 0.061 Uiso 1 1 calc R
C11 C 0.3348(11) 0.4411(2) 0.4691(9) 0.0581(19) Uani 1 1 d .
H11A H 0.3219 0.4733 0.4848 0.070 Uiso 1 1 calc R
C12 C 0.2251(11) 0.4218(3) 0.3281(9) 0.0588(19) Uani 1 1 d .
H12A H 0.1391 0.4406 0.2478 0.071 Uiso 1 1 calc R
C13 C 0.2403(10) 0.3733(3) 0.3021(8) 0.0521(17) Uani 1 1 d .
H13A H 0.1632 0.3598 0.2048 0.062 Uiso 1 1 calc R
C14 C 0.3686(9) 0.3455(2) 0.4196(6) 0.0379(12) Uani 1 1 d .
H14A H 0.3778 0.3134 0.4002 0.045 Uiso 1 1 calc R
C15 C 0.4861(8) 0.36456(18) 0.5683(6) 0.0283(10) Uani 1 1 d .
C16 C 0.4709(9) 0.41406(19) 0.5963(7) 0.0389(13) Uani 1 1 d .

loop_
_atom_site_aniso_label
_atom_site_aniso_U_11
_atom_site_aniso_U_22
_atom_site_aniso_U_33
_atom_site_aniso_U_23
_atom_site_aniso_U_13
_atom_site_aniso_U_12
Hg 0.04853(17) 0.03041(14) 0.03714(14) 0.00892(9) 0.00731(10) 0.00226(9)
I1 0.0754(3) 0.0331(2) 0.0638(3) 0.01878(19) 0.0301(2) 0.01479(19)
I2 0.0496(3) 0.0361(2) 0.0828(3) -0.0037(2) 0.0008(2) -0.01084(19)
N1 0.042(3) 0.027(2) 0.024(2) 0.0045(17) 0.0112(19) 0.0041(18)
N2 0.057(3) 0.019(2) 0.0159(18) 0.0035(16) 0.0138(19) 0.0066(19)
N3 0.049(3) 0.024(2) 0.0126(17) 0.0004(15) 0.0141(18) 0.0040(18)
O 0.066(3) 0.0270(18) 0.0159(15) 0.0034(14) 0.0208(16) 0.0069(17)
C1 0.038(3) 0.020(2) 0.024(2) 0.0007(19) 0.011(2) 0.000(2)
C2 0.036(3) 0.021(2) 0.021(2) 0.0041(18) 0.014(2) 0.0054(19)
C3 0.046(3) 0.031(3) 0.026(2) -0.005(2) 0.010(2) 0.005(2)
C4 0.049(4) 0.021(2) 0.043(3) -0.009(2) 0.018(3) -0.006(2)
C5 0.052(4) 0.018(2) 0.039(3) 0.008(2) 0.018(3) 0.005(2)
C6 0.036(3) 0.020(2) 0.016(2) 0.0028(18) 0.0097(19) 0.0039(19)
C7 0.036(3) 0.022(2) 0.023(2) 0.0015(19) 0.017(2) 0.001(2)
C8 0.045(3) 0.029(3) 0.029(2) -0.002(2) 0.017(2) -0.003(2)
C9 0.065(4) 0.037(3) 0.040(3) -0.018(3) 0.028(3) -0.013(3)
C10 0.078(5) 0.021(3) 0.072(4) -0.009(3) 0.049(4) 0.001(3)
C11 0.068(5) 0.037(3) 0.081(5) 0.024(3) 0.042(4) 0.027(3)
C12 0.055(4) 0.064(5) 0.059(4) 0.030(4) 0.025(4) 0.023(4)
C13 0.040(4) 0.069(5) 0.040(3) 0.021(3) 0.009(3) 0.008(3)
C14 0.046(3) 0.033(3) 0.035(3) 0.008(2) 0.016(2) 0.003(2)
C15 0.033(3) 0.025(2) 0.032(2) 0.006(2) 0.020(2) 0.001(2)
C16 0.046(4) 0.027(3) 0.054(3) 0.005(3) 0.031(3) 0.009(2)

loop_
_atom_type_symbol
_atom_type_description
_atom_type_scat_dispersion_real
_atom_type_scat_dispersion_imag
_atom_type_scat_source
C C 0.0033 0.0016 'International Tables Vol C Tables 4.2.6.8 and 6.1.1.4'
H H 0.0000 0.0000 'International Tables Vol C Tables 4.2.6.8 and 6.1.1.4'
N N 0.0061 0.0033 'International Tables Vol C Tables 4.2.6.8 and 6.1.1.4'
O O 0.0106 0.0060 'International Tables Vol C Tables 4.2.6.8 and 6.1.1.4'
I I -0.4742 1.8119 'International Tables Vol C Tables 4.2.6.8 and 6.1.1.4'
Hg Hg -2.3894 9.2266 'International Tables Vol C Tables 4.2.6.8 and 6.1.1.4'

loop_
_geom_angle_atom_site_label_1
_geom_angle_atom_site_label_2
_geom_angle_atom_site_label_3
_geom_angle
N1 Hg I1 108.11(10)
N1 Hg I2 103.46(10)
I1 Hg I2 148.391(19)
C1 N1 C5 119.6(4)
C1 N1 Hg 119.5(3)
C5 N1 Hg 120.8(3)
C6 N2 C2 124.3(4)
C6 N2 H2B 117.9
C2 N2 H2B 117.9
C6 N3 C7 126.3(4)
C6 N3 H3B 116.8
C7 N3 H3B 116.8
N1 C1 C2 121.5(5)
N1 C1 H1A 119.2
C2 C1 H1A 119.2
C3 C2 C1 118.4(4)
C3 C2 N2 120.2(4)
C1 C2 N2 121.3(4)
C4 C3 C2 119.9(5)
C4 C3 H3A 120.0
C2 C3 H3A 120.0
C3 C4 C5 118.1(5)
C3 C4 H4A 120.9
C5 C4 H4A 120.9
N1 C5 C4 122.4(5)
N1 C5 H5A 118.8
C4 C5 H5A 118.8
O C6 N3 124.1(4)
O C6 N2 122.4(4)
N3 C6 N2 113.5(4)
C8 C7 N3 122.0(5)
C8 C7 C15 120.6(5)
N3 C7 C15 117.3(4)
C7 C8 C9 120.1(5)
C7 C8 H8A 119.9
C9 C8 H8A 119.9
C10 C9 C8 120.8(5)
C10 C9 H9A 119.6
C8 C9 H9A 119.6
C9 C10 C16 121.2(5)
C9 C10 H10A 119.4
C16 C10 H10A 119.4
C12 C11 C16 122.6(6)
C12 C11 H11A 118.7
C16 C11 H11A 118.7
C11 C12 C13 119.8(6)
C11 C12 H12A 120.1
C13 C12 H12A 120.1
C14 C13 C12 120.3(7)
C14 C13 H13A 119.8
C12 C13 H13A 119.8
C13 C14 C15 121.4(6)
C13 C14 H14A 119.3
C15 C14 H14A 119.3
C14 C15 C16 118.7(5)
C14 C15 C7 123.5(5)
C16 C15 C7 117.7(5)
C10 C16 C11 123.5(6)
C10 C16 C15 119.4(5)
C11 C16 C15 117.1(6)

loop_
_geom_bond_atom_site_label_1
_geom_bond_atom_site_label_2
_geom_bond_distance
Hg N1 2.366(4)
Hg I1 2.6082(5)
Hg I2 2.6090(5)
N1 C1 1.333(6)
N1 C5 1.333(7)
N2 C6 1.365(6)
N2 C2 1.408(6)
N2 H2B 0.8600
N3 C6 1.355(6)
N3 C7 1.408(6)
N3 H3B 0.8600
O C6 1.233(5)
C1 C2 1.395(7)
C1 H1A 0.9300
C2 C3 1.384(7)
C3 C4 1.378(7)
C3 H3A 0.9300
C4 C5 1.387(8)
C4 H4A 0.9300
C5 H5A 0.9300
C7 C8 1.366(7)
C7 C15 1.435(7)
C8 C9 1.413(8)
C8 H8A 0.9300
C9 C10 1.346(10)
C9 H9A 0.9300
C10 C16 1.406(9)
C10 H10A 0.9300
C11 C12 1.341(11)
C11 C16 1.430(9)
C11 H11A 0.9300
C12 C13 1.398(10)
C12 H12A 0.9300
C13 C14 1.373(8)
C13 H13A 0.9300
C14 C15 1.403(8)
C14 H14A 0.9300
C15 C16 1.431(7)

loop_
_geom_hbond_atom_site_label_D
_geom_hbond_atom_site_label_H
_geom_hbond_atom_site_label_A
_geom_hbond_distance_DH
_geom_hbond_distance_HA
_geom_hbond_distance_DA
_geom_hbond_angle_DHA
_geom_hbond_site_symmetry_A
N2 H2B O 0.86 2.07 2.863(5) 153.5 4_565
N3 H3B O 0.86 2.08 2.866(5) 151.5 4_565

loop_
_geom_torsion_atom_site_label_1
_geom_torsion_atom_site_label_2
_geom_torsion_atom_site_label_3
_geom_torsion_atom_site_label_4
_geom_torsion
I1 Hg N1 C1 -175.6(4)
I2 Hg N1 C1 6.0(4)
I1 Hg N1 C5 8.7(4)
I2 Hg N1 C5 -169.7(4)
C5 N1 C1 C2 0.4(8)
Hg N1 C1 C2 -175.4(4)
N1 C1 C2 C3 -0.1(8)
N1 C1 C2 N2 -179.4(5)
C6 N2 C2 C3 134.7(5)
C6 N2 C2 C1 -46.0(8)
C1 C2 C3 C4 -0.8(8)
N2 C2 C3 C4 178.5(5)
C2 C3 C4 C5 1.5(9)
C1 N1 C5 C4 0.4(9)
Hg N1 C5 C4 176.1(4)
C3 C4 C5 N1 -1.3(9)
C7 N3 C6 O 4.1(9)
C7 N3 C6 N2 -176.1(5)
C2 N2 C6 O 2.9(8)
C2 N2 C6 N3 -176.8(5)
C6 N3 C7 C8 35.8(8)
C6 N3 C7 C15 -146.9(5)
N3 C7 C8 C9 176.2(5)
C15 C7 C8 C9 -0.9(8)
C7 C8 C9 C10 -0.7(9)
C8 C9 C10 C16 1.2(10)
C16 C11 C12 C13 0.7(11)
C11 C12 C13 C14 -0.7(11)
C12 C13 C14 C15 0.5(10)
C13 C14 C15 C16 -0.2(8)
C13 C14 C15 C7 -179.6(5)
C8 C7 C15 C14 -178.6(5)
N3 C7 C15 C14 4.1(7)
C8 C7 C15 C16 1.9(7)
N3 C7 C15 C16 -175.3(4)
C9 C10 C16 C11 178.8(6)
C9 C10 C16 C15 -0.1(9)
C12 C11 C16 C10 -179.3(7)
C12 C11 C16 C15 -0.3(10)
C14 C15 C16 C10 179.1(5)
C7 C15 C16 C10 -1.4(7)
C14 C15 C16 C11 0.1(8)
C7 C15 C16 C11 179.6(5)
